data_2211704
loop_
_publ_author_name
'Xiao-Bao Chen'
'De-Qing Shi'

_publ_section_title
;<i>O</i>,<i>O</i>-Diethyl
 ({1-[(6-chloropyridin-3-yl)methyl]-5-methyl-1<i>H</i>-1,2,3-triazol-4-ylcarbonyloxy}phenylmethyl)phosphonate
;
_journal_coeditor_code AT2178
_journal_issue 1
_journal_name_full 'Acta Crystallographica Section E'
_journal_page_first o172
_journal_page_last o174
_journal_paper_doi 10.1107/S1600536806052391
_journal_volume 63
_journal_year 2007
_chemical_formula_iupac 'C21 H24 Cl N4 O5 P'
_chemical_formula_moiety 'C21 H24 Cl N4 O5 P'
_chemical_formula_sum 'C21 H24 Cl N4 O5 P'
_chemical_formula_weight 478.86
_chemical_name_systematic
;
O,O-Diethyl
({1-[(6-chloropyridin-3-yl)methyl]-5-methyl-1H-1,2,3-triazol-4-
ylcarbonyloxy}(phenyl)methyl)phosphonate
;
_space_group_IT_number 2
_symmetry_cell_setting triclinic
_symmetry_space_group_name_Hall '-P 1'
_symmetry_space_group_name_H-M 'P -1'
_atom_sites_solution_hydrogens geom
_atom_sites_solution_primary direct
_atom_sites_solution_secondary difmap
_cell_angle_alpha 95.865(2)
_cell_angle_beta 92.955(2)
_cell_angle_gamma 90.536(2)
_cell_formula_units_Z 2
_cell_length_a 8.5297(8)
_cell_length_b 9.6214(9)
_cell_length_c 14.6389(14)
_cell_measurement_reflns_used 5700
_cell_measurement_temperature 298(2)
_cell_measurement_theta_max 26.95
_cell_measurement_theta_min 2.39
_cell_volume 1193.4(2)
_computing_cell_refinement 'SAINT (Bruker, 2000)'
_computing_data_collection 'SMART (Bruker, 2000)'
_computing_data_reduction SAINT
_computing_molecular_graphics 'SHELXTL (Bruker, 1997)'
_computing_publication_material SHELXTL
_computing_structure_refinement 'SHELXL97 (Sheldrick, 1997)'
_computing_structure_solution 'SHELXS97 (Sheldrick, 1997)'
_diffrn_ambient_temperature 298(2)
_diffrn_measured_fraction_theta_full 0.981
_diffrn_measured_fraction_theta_max 0.981
_diffrn_measurement_device_type 'Bruker SMART APEX CCD area-detector'
_diffrn_measurement_method '\f and \w'
_diffrn_radiation_monochromator graphite
_diffrn_radiation_source 'fine-focus sealed tube'
_diffrn_radiation_type MoK\a
_diffrn_radiation_wavelength 0.71073
_diffrn_reflns_av_R_equivalents 0.0208
_diffrn_reflns_av_sigmaI/netI 0.0298
_diffrn_reflns_limit_h_max 10
_diffrn_reflns_limit_h_min -10
_diffrn_reflns_limit_k_max 12
_diffrn_reflns_limit_k_min -12
_diffrn_reflns_limit_l_max 18
_diffrn_reflns_limit_l_min -18
_diffrn_reflns_number 10004
_diffrn_reflns_theta_full 27.00
_diffrn_reflns_theta_max 27.00
_diffrn_reflns_theta_min 2.13
_diffrn_standards_decay_% 0
_diffrn_standards_number 0
_exptl_absorpt_coefficient_mu 0.266
_exptl_absorpt_correction_T_max 0.9739
_exptl_absorpt_correction_T_min 0.9587
_exptl_absorpt_correction_type multi-scan
_exptl_absorpt_process_details '(SADABS; Sheldrick,  2001)'
_exptl_crystal_colour colourless
_exptl_crystal_density_diffrn 1.333
_exptl_crystal_density_method 'not measured'
_exptl_crystal_description block
_exptl_crystal_F_000 500
_exptl_crystal_size_max 0.16
_exptl_crystal_size_mid 0.10
_exptl_crystal_size_min 0.10
_refine_diff_density_max 0.350
_refine_diff_density_min -0.261
_refine_ls_extinction_method none
_refine_ls_goodness_of_fit_ref 1.073
_refine_ls_hydrogen_treatment constr
_refine_ls_matrix_type full
_refine_ls_number_parameters 332
_refine_ls_number_reflns 5121
_refine_ls_number_restraints 56
_refine_ls_restrained_S_all 1.100
_refine_ls_R_factor_all 0.0753
_refine_ls_R_factor_gt 0.0656
_refine_ls_shift/su_max 0.001
_refine_ls_shift/su_mean 0.000
_refine_ls_structure_factor_coef Fsqd
_refine_ls_weighting_details 'calc w=1/[\s^2^(Fo^2^)+(0.0829P)^2^+0.4732P] where P=(Fo^2^+2Fc^2^)/3'
_refine_ls_weighting_scheme calc
_refine_ls_wR_factor_gt 0.1720
_refine_ls_wR_factor_ref 0.1804
_reflns_number_gt 4282
_reflns_number_total 5121
_reflns_threshold_expression I>2\s(I)
_cod_data_source_file at2178.cif
_cod_data_source_block I
_cod_original_cell_volume 1193.37(19)
_cod_database_code 2211704
_cod_database_fobs_code 2211704

loop_
_symmetry_equiv_pos_as_xyz
'x, y, z'
'-x, -y, -z'

loop_
_atom_site_type_symbol
_atom_site_label
_atom_site_fract_x
_atom_site_fract_y
_atom_site_fract_z
_atom_site_U_iso_or_equiv
_atom_site_adp_type
_atom_site_calc_flag
_atom_site_refinement_flags
_atom_site_occupancy
_atom_site_disorder_assembly
_atom_site_disorder_group
C C1 -0.2397(3) 1.0448(3) -0.07319(19) 0.0609(6) Uani d . 1 . .
C C2 -0.1797(3) 1.0665(3) 0.0161(2) 0.0679(7) Uani d . 1 . .
H H2 -0.1104 1.1401 0.0354 0.081 Uiso calc R 1 . .
C C3 -0.2265(3) 0.9750(3) 0.07540(19) 0.0663(7) Uani d . 1 . .
H H3 -0.1887 0.9856 0.1365 0.080 Uiso calc R 1 . .
C C4 -0.3296(3) 0.8671(3) 0.04459(17) 0.0549(6) Uani d . 1 . .
C C5 -0.3809(3) 0.8569(3) -0.04634(18) 0.0613(6) Uani d . 1 . .
H H5 -0.4502 0.7843 -0.0678 0.074 Uiso calc R 1 . .
C C6 -0.3857(3) 0.7661(3) 0.1084(2) 0.0684(7) Uani d . 1 . .
H H6A -0.4407 0.8170 0.1573 0.082 Uiso calc R 1 . .
H H6B -0.4594 0.6998 0.0746 0.082 Uiso calc R 1 . .
C C7 -0.2437(4) 0.4875(3) 0.02870(19) 0.0733(8) Uani d . 1 . .
H H7A -0.3345 0.4324 0.0387 0.110 Uiso calc R 1 . .
H H7B -0.1612 0.4270 0.0078 0.110 Uiso calc R 1 . .
H H7C -0.2701 0.5495 -0.0169 0.110 Uiso calc R 1 . .
C C8 -0.1905(3) 0.5700(3) 0.11571(16) 0.0528(5) Uani d . 1 . .
C C9 -0.0744(3) 0.5506(2) 0.18186(15) 0.0511(5) Uani d . 1 . .
C C10 0.0324(3) 0.4328(3) 0.18428(16) 0.0532(5) Uani d . 1 . .
C C11 0.2430(3) 0.3403(3) 0.27176(17) 0.0572(6) Uani d . 1 . .
H H11 0.2282 0.2659 0.2210 0.069 Uiso calc R 1 . .
C C12 0.2040(3) 0.2832(3) 0.35952(18) 0.0595(6) Uani d . 1 . .
C C13 0.2131(4) 0.1424(3) 0.3675(2) 0.0800(8) Uani d . 1 . .
H H13 0.2440 0.0818 0.3183 0.096 Uiso calc R 1 . .
C C14 0.1762(5) 0.0905(4) 0.4491(3) 0.1021(12) Uani d . 1 . .
H H14 0.1819 -0.0050 0.4538 0.123 Uiso calc R 1 . .
C C15 0.1319(5) 0.1775(5) 0.5220(3) 0.1014(12) Uani d . 1 . .
H H15 0.1092 0.1419 0.5766 0.122 Uiso calc R 1 . .
C C16 0.1211(5) 0.3152(4) 0.5150(2) 0.0958(11) Uani d . 1 . .
H H16 0.0893 0.3746 0.5645 0.115 Uiso calc R 1 . .
C C17 0.1571(4) 0.3691(3) 0.4343(2) 0.0787(8) Uani d . 1 . .
H H17 0.1497 0.4647 0.4304 0.094 Uiso calc R 1 . .
C C18 0.6920(9) 0.2576(10) 0.2838(6) 0.117(3) Uani d PDU 0.61 A 1
H H18A 0.7611 0.3388 0.2950 0.140 Uiso calc PR 0.61 A 1
H H18B 0.6950 0.2224 0.2194 0.140 Uiso calc PR 0.61 A 1
C C19 0.747(3) 0.1475(19) 0.3425(13) 0.202(9) Uani d PDU 0.61 A 1
H H19A 0.8104 0.1899 0.3941 0.302 Uiso calc PR 0.61 A 1
H H19B 0.8075 0.0803 0.3070 0.302 Uiso calc PR 0.61 A 1
H H19C 0.6575 0.1016 0.3641 0.302 Uiso calc PR 0.61 A 1
C C20 0.4521(10) 0.6727(5) 0.3424(4) 0.135(2) Uani d PDU 0.83 A 1
H H20A 0.3722 0.6915 0.2958 0.162 Uiso calc PR 0.83 A 1
H H20B 0.5530 0.7026 0.3230 0.162 Uiso calc PR 0.83 A 1
C C21 0.4190(13) 0.7485(9) 0.4290(6) 0.189(4) Uani d PDU 0.83 A 1
H H21A 0.3094 0.7388 0.4395 0.284 Uiso calc PR 0.83 A 1
H H21B 0.4452 0.8455 0.4278 0.284 Uiso calc PR 0.83 A 1
H H21C 0.4804 0.7116 0.4776 0.284 Uiso calc PR 0.83 A 1
C C18' 0.7008(11) 0.3057(13) 0.3336(11) 0.121(4) Uani d PDU 0.39 A 2
H H18C 0.7134 0.3492 0.3963 0.145 Uiso calc PR 0.39 A 2
H H18D 0.7585 0.3607 0.2942 0.145 Uiso calc PR 0.39 A 2
C C19' 0.7584(17) 0.1583(16) 0.3272(12) 0.102(5) Uani d PDU 0.39 A 2
H H19D 0.7627 0.1260 0.3872 0.153 Uiso calc PR 0.39 A 2
H H19E 0.8613 0.1551 0.3035 0.153 Uiso calc PR 0.39 A 2
H H19F 0.6879 0.0993 0.2868 0.153 Uiso calc PR 0.39 A 2
C C20' 0.532(2) 0.6496(14) 0.3961(14) 0.086(5) Uani d PDU 0.17 A 2
H H20C 0.6397 0.6439 0.3784 0.103 Uiso calc PR 0.17 A 2
H H20D 0.5343 0.6403 0.4615 0.103 Uiso calc PR 0.17 A 2
C C21' 0.481(3) 0.7964(18) 0.3853(17) 0.092(6) Uani d PDU 0.17 A 2
H H21D 0.5298 0.8290 0.3336 0.138 Uiso calc PR 0.17 A 2
H H21E 0.5125 0.8560 0.4400 0.138 Uiso calc PR 0.17 A 2
H H21F 0.3692 0.7981 0.3754 0.138 Uiso calc PR 0.17 A 2
Cl Cl1 -0.18147(11) 1.15781(9) -0.15115(6) 0.0933(3) Uani d . 1 . .
N N1 -0.3375(3) 0.9446(2) -0.10605(15) 0.0654(6) Uani d . 1 . .
N N2 -0.2561(2) 0.6899(2) 0.14852(14) 0.0587(5) Uani d . 1 . .
N N3 -0.1862(3) 0.7425(3) 0.23022(15) 0.0689(6) Uani d . 1 . .
N N4 -0.0753(3) 0.6577(2) 0.25051(14) 0.0623(5) Uani d . 1 . .
O O1 0.0269(3) 0.3309(2) 0.13015(15) 0.0853(7) Uani d . 1 . .
O O2 0.1379(2) 0.45371(19) 0.25476(12) 0.0632(5) Uani d . 1 . .
O O3 0.5391(3) 0.2953(3) 0.3040(2) 0.1131(9) Uani d D 1 . .
O O4 0.4541(3) 0.5282(3) 0.35227(17) 0.0998(8) Uani d D 1 . .
O O5 0.4726(3) 0.4590(3) 0.18017(16) 0.0932(7) Uani d . 1 . .
P P1 0.43883(9) 0.41547(9) 0.26923(5) 0.0690(2) Uani d . 1 A .

loop_
_atom_site_aniso_label
_atom_site_aniso_U_11
_atom_site_aniso_U_22
_atom_site_aniso_U_33
_atom_site_aniso_U_12
_atom_site_aniso_U_13
_atom_site_aniso_U_23
C1 0.0615(14) 0.0551(14) 0.0683(16) 0.0090(11) 0.0101(12) 0.0117(12)
C2 0.0664(16) 0.0552(15) 0.0803(18) -0.0027(12) -0.0069(13) 0.0040(13)
C3 0.0707(16) 0.0674(16) 0.0594(15) 0.0063(13) -0.0072(12) 0.0049(12)
C4 0.0487(12) 0.0556(13) 0.0613(14) 0.0125(10) 0.0044(10) 0.0086(11)
C5 0.0600(14) 0.0575(14) 0.0654(15) -0.0011(11) 0.0009(11) 0.0021(12)
C6 0.0518(13) 0.0780(18) 0.0791(18) 0.0116(12) 0.0069(12) 0.0236(14)
C7 0.0706(17) 0.0824(19) 0.0650(16) -0.0011(14) -0.0147(13) 0.0079(14)
C8 0.0495(12) 0.0567(13) 0.0545(13) -0.0034(10) 0.0045(10) 0.0159(10)
C9 0.0530(12) 0.0553(13) 0.0468(12) -0.0039(10) 0.0046(9) 0.0134(10)
C10 0.0521(12) 0.0589(14) 0.0495(12) -0.0045(10) 0.0005(10) 0.0118(11)
C11 0.0588(13) 0.0594(14) 0.0526(13) 0.0086(11) -0.0038(10) 0.0040(11)
C12 0.0542(13) 0.0664(15) 0.0582(14) 0.0061(11) 0.0003(10) 0.0086(12)
C13 0.090(2) 0.0670(18) 0.085(2) 0.0128(15) 0.0130(16) 0.0134(15)
C14 0.120(3) 0.079(2) 0.115(3) 0.010(2) 0.015(2) 0.041(2)
C15 0.113(3) 0.116(3) 0.083(2) 0.008(2) 0.022(2) 0.037(2)
C16 0.114(3) 0.110(3) 0.0664(19) 0.017(2) 0.0191(18) 0.0162(18)
C17 0.096(2) 0.0751(19) 0.0669(17) 0.0135(16) 0.0117(15) 0.0096(14)
C18 0.110(5) 0.129(6) 0.118(5) 0.047(4) 0.036(4) 0.027(5)
C19 0.207(14) 0.214(14) 0.195(15) 0.061(11) 0.006(11) 0.075(11)
C20 0.185(6) 0.104(4) 0.116(4) -0.020(4) 0.014(4) 0.011(3)
C21 0.220(9) 0.137(6) 0.208(9) 0.031(6) 0.076(7) -0.033(6)
C18' 0.108(7) 0.129(8) 0.126(8) -0.009(6) 0.001(6) 0.022(7)
C19' 0.066(6) 0.148(11) 0.092(7) 0.053(7) -0.003(5) 0.016(7)
C20' 0.079(8) 0.101(10) 0.077(8) -0.001(7) 0.010(7) 0.002(8)
C21' 0.090(12) 0.087(12) 0.094(12) -0.020(10) 0.027(10) -0.022(10)
Cl1 0.1011(6) 0.0878(6) 0.0979(6) -0.0072(5) 0.0146(5) 0.0386(5)
N1 0.0710(14) 0.0667(14) 0.0584(12) 0.0001(11) 0.0019(10) 0.0062(10)
N2 0.0538(11) 0.0659(13) 0.0595(12) 0.0041(9) 0.0063(9) 0.0195(10)
N3 0.0758(14) 0.0741(15) 0.0580(13) 0.0130(12) 0.0075(11) 0.0095(11)
N4 0.0696(13) 0.0683(13) 0.0503(11) 0.0085(11) 0.0042(9) 0.0100(10)
O1 0.0897(14) 0.0718(13) 0.0864(14) 0.0140(11) -0.0317(11) -0.0139(11)
O2 0.0689(11) 0.0621(10) 0.0566(10) 0.0116(8) -0.0114(8) 0.0025(8)
O3 0.0629(13) 0.132(2) 0.153(2) 0.0183(14) 0.0068(14) 0.0544(19)
O4 0.1166(19) 0.0984(18) 0.0815(15) -0.0228(15) -0.0075(13) 0.0042(13)
O5 0.0952(16) 0.1075(18) 0.0799(14) -0.0171(13) 0.0170(12) 0.0198(13)
P1 0.0623(4) 0.0786(5) 0.0664(5) 0.0003(3) 0.0009(3) 0.0112(4)

loop_
_atom_type_symbol
_atom_type_description
_atom_type_scat_dispersion_real
_atom_type_scat_dispersion_imag
_atom_type_scat_source
C C 0.0033 0.0016 'International Tables Vol C Tables 4.2.6.8 and 6.1.1.4'
H H 0.0000 0.0000 'International Tables Vol C Tables 4.2.6.8 and 6.1.1.4'
N N 0.0061 0.0033 'International Tables Vol C Tables 4.2.6.8 and 6.1.1.4'
O O 0.0106 0.0060 'International Tables Vol C Tables 4.2.6.8 and 6.1.1.4'
P P 0.1023 0.0942 'International Tables Vol C Tables 4.2.6.8 and 6.1.1.4'
Cl Cl 0.1484 0.1585 'International Tables Vol C Tables 4.2.6.8 and 6.1.1.4'

loop_
_geom_angle_atom_site_label_1
_geom_angle_atom_site_label_2
_geom_angle_atom_site_label_3
_geom_angle
_geom_angle_publ_flag
N1 C1 C2 125.5(3) ?
N1 C1 Cl1 116.0(2) ?
C2 C1 Cl1 118.5(2) ?
C3 C2 C1 117.0(3) ?
C3 C2 H2 121.5 ?
C1 C2 H2 121.5 ?
C2 C3 C4 120.0(3) ?
C2 C3 H3 120.0 ?
C4 C3 H3 120.0 ?
C5 C4 C3 117.2(2) ?
C5 C4 C6 121.4(2) ?
C3 C4 C6 121.4(2) ?
N1 C5 C4 124.2(2) ?
N1 C5 H5 117.9 ?
C4 C5 H5 117.9 ?
N2 C6 C4 112.1(2) ?
N2 C6 H6A 109.2 ?
C4 C6 H6A 109.2 ?
N2 C6 H6B 109.2 ?
C4 C6 H6B 109.2 ?
H6A C6 H6B 107.9 ?
C8 C7 H7A 109.5 ?
C8 C7 H7B 109.5 ?
H7A C7 H7B 109.5 ?
C8 C7 H7C 109.5 ?
H7A C7 H7C 109.5 ?
H7B C7 H7C 109.5 ?
N2 C8 C9 103.1(2) ?
N2 C8 C7 124.0(2) ?
C9 C8 C7 132.9(2) ?
N4 C9 C8 109.6(2) ?
N4 C9 C10 122.9(2) ?
C8 C9 C10 127.5(2) ?
O1 C10 O2 124.0(2) ?
O1 C10 C9 124.8(2) ?
O2 C10 C9 111.2(2) ?
O2 C11 C12 109.4(2) ?
O2 C11 P1 104.65(17) ?
C12 C11 P1 116.11(17) ?
O2 C11 H11 108.8 ?
C12 C11 H11 108.8 ?
P1 C11 H11 108.8 ?
C13 C12 C17 117.9(3) ?
C13 C12 C11 120.5(2) ?
C17 C12 C11 121.6(2) ?
C12 C13 C14 120.1(3) ?
C12 C13 H13 120.0 ?
C14 C13 H13 120.0 ?
C15 C14 C13 120.8(3) ?
C15 C14 H14 119.6 ?
C13 C14 H14 119.6 ?
C16 C15 C14 119.8(3) ?
C16 C15 H15 120.1 ?
C14 C15 H15 120.1 ?
C15 C16 C17 120.3(3) ?
C15 C16 H16 119.8 ?
C17 C16 H16 119.8 ?
C12 C17 C16 121.1(3) ?
C12 C17 H17 119.5 ?
C16 C17 H17 119.5 ?
O3 C18 C19 109.7(10) ?
O3 C18 H18A 109.7 ?
C19 C18 H18A 109.7 ?
O3 C18 H18B 109.7 ?
C19 C18 H18B 109.7 ?
H18A C18 H18B 108.2 ?
O4 C20 C21 109.2(6) ?
O4 C20 H20A 109.8 ?
C21 C20 H20A 109.8 ?
O4 C20 H20B 109.8 ?
C21 C20 H20B 109.8 ?
H20A C20 H20B 108.3 ?
O3 C18' C19' 105.5(8) ?
O3 C18' H18C 110.6 ?
C19' C18' H18C 110.6 ?
O3 C18' H18D 110.6 ?
C19' C18' H18D 110.6 ?
H18C C18' H18D 108.8 ?
C18' C19' H19D 109.5 ?
C18' C19' H19E 109.5 ?
H19D C19' H19E 109.5 ?
C18' C19' H19F 109.5 ?
H19D C19' H19F 109.5 ?
H19E C19' H19F 109.5 ?
O4 C20' C21' 124.5(15) ?
O4 C20' H20C 106.2 ?
C21' C20' H20C 106.2 ?
O4 C20' H20D 106.2 ?
C21' C20' H20D 106.2 ?
H20C C20' H20D 106.4 ?
C20' C21' H21D 109.5 ?
C20' C21' H21E 109.5 ?
H21D C21' H21E 109.5 ?
C20' C21' H21F 109.5 ?
H21D C21' H21F 109.5 ?
H21E C21' H21F 109.5 ?
C1 N1 C5 116.0(2) ?
C8 N2 N3 111.7(2) ?
C8 N2 C6 129.2(2) ?
N3 N2 C6 119.0(2) ?
N4 N3 N2 107.3(2) ?
N3 N4 C9 108.3(2) ?
C10 O2 C11 117.80(19) ?
C18 O3 C18' 33.9(6) ?
C18 O3 P1 128.9(4) ?
C18' O3 P1 125.6(6) ?
C20 O4 C20' 43.8(8) ?
C20 O4 P1 122.6(3) ?
C20' O4 P1 148.5(9) ?
O5 P1 O4 116.88(15) yes
O5 P1 O3 117.06(16) yes
O4 P1 O3 102.06(17) yes
O5 P1 C11 113.10(13) yes
O4 P1 C11 105.50(13) yes
O3 P1 C11 100.20(13) yes

loop_
_geom_bond_atom_site_label_1
_geom_bond_atom_site_label_2
_geom_bond_distance
_geom_bond_publ_flag
C1 N1 1.306(3) ?
C1 C2 1.374(4) ?
C1 Cl1 1.742(3) ?
C2 C3 1.369(4) ?
C2 H2 0.9300 ?
C3 C4 1.379(4) ?
C3 H3 0.9300 ?
C4 C5 1.373(4) ?
C4 C6 1.506(4) ?
C5 N1 1.338(3) ?
C5 H5 0.9300 ?
C6 N2 1.463(3) ?
C6 H6A 0.9700 ?
C6 H6B 0.9700 ?
C7 C8 1.479(4) ?
C7 H7A 0.9600 ?
C7 H7B 0.9600 ?
C7 H7C 0.9600 ?
C8 N2 1.342(3) yes
C8 C9 1.377(3) ?
C9 N4 1.364(3) yes
C9 C10 1.463(3) ?
C10 O1 1.195(3) ?
C10 O2 1.331(3) ?
C11 O2 1.452(3) ?
C11 C12 1.499(4) ?
C11 P1 1.817(3) ?
C11 H11 0.9800 ?
C12 C13 1.374(4) ?
C12 C17 1.381(4) ?
C13 C14 1.390(5) ?
C13 H13 0.9300 ?
C14 C15 1.360(6) ?
C14 H14 0.9300 ?
C15 C16 1.342(5) ?
C15 H15 0.9300 ?
C16 C17 1.385(4) ?
C16 H16 0.9300 ?
C17 H17 0.9300 ?
C18 O3 1.395(6) ?
C18 C19 1.494(8) ?
C18 H18A 0.9700 ?
C18 H18B 0.9700 ?
C19 H19A 0.9600 ?
C19 H19B 0.9600 ?
C19 H19C 0.9600 ?
C20 O4 1.413(5) ?
C20 C21 1.439(6) ?
C20 H20A 0.9700 ?
C20 H20B 0.9700 ?
C21 H21A 0.9600 ?
C21 H21B 0.9600 ?
C21 H21C 0.9600 ?
C18' O3 1.424(8) ?
C18' C19' 1.501(9) ?
C18' H18C 0.9700 ?
C18' H18D 0.9700 ?
C19' H19D 0.9600 ?
C19' H19E 0.9600 ?
C19' H19F 0.9600 ?
C20' O4 1.415(9) ?
C20' C21' 1.502(9) ?
C20' H20C 0.9700 ?
C20' H20D 0.9700 ?
C21' H21D 0.9600 ?
C21' H21E 0.9600 ?
C21' H21F 0.9600 ?
N2 N3 1.356(3) ?
N3 N4 1.297(3) ?
O3 P1 1.556(3) ?
O4 P1 1.544(3) ?
O5 P1 1.451(2) ?

loop_
_geom_hbond_atom_site_label_D
_geom_hbond_atom_site_label_H
_geom_hbond_atom_site_label_A
_geom_hbond_site_symmetry_A
_geom_hbond_distance_DH
_geom_hbond_distance_HA
_geom_hbond_distance_DA
_geom_hbond_angle_DHA
C7 H7B O1 . 0.96 2.59 3.158(3) 118.2
C2 H2 O1 1_565 0.93 2.44 3.333(3) 161.9

loop_
_geom_torsion_atom_site_label_1
_geom_torsion_atom_site_label_2
_geom_torsion_atom_site_label_3
_geom_torsion_atom_site_label_4
_geom_torsion
N1 C1 C2 C3 0.1(4)
Cl1 C1 C2 C3 -179.3(2)
C1 C2 C3 C4 -0.1(4)
C2 C3 C4 C5 0.1(4)
C2 C3 C4 C6 -178.9(2)
C3 C4 C5 N1 -0.2(4)
C6 C4 C5 N1 178.9(2)
C5 C4 C6 N2 120.5(3)
C3 C4 C6 N2 -60.5(3)
N2 C8 C9 N4 0.1(2)
C7 C8 C9 N4 -178.9(3)
N2 C8 C9 C10 177.5(2)
C7 C8 C9 C10 -1.4(4)
N4 C9 C10 O1 172.5(3)
C8 C9 C10 O1 -4.6(4)
N4 C9 C10 O2 -7.8(3)
C8 C9 C10 O2 175.1(2)
O2 C11 C12 C13 143.0(3)
P1 C11 C12 C13 -98.9(3)
O2 C11 C12 C17 -36.7(3)
P1 C11 C12 C17 81.4(3)
C17 C12 C13 C14 -0.2(5)
C11 C12 C13 C14 -179.8(3)
C12 C13 C14 C15 -0.5(6)
C13 C14 C15 C16 1.1(7)
C14 C15 C16 C17 -1.0(7)
C13 C12 C17 C16 0.3(5)
C11 C12 C17 C16 179.9(3)
C15 C16 C17 C12 0.3(6)
C2 C1 N1 C5 -0.1(4)
Cl1 C1 N1 C5 179.32(19)
C4 C5 N1 C1 0.2(4)
C9 C8 N2 N3 -0.1(3)
C7 C8 N2 N3 178.9(2)
C9 C8 N2 C6 179.4(2)
C7 C8 N2 C6 -1.5(4)
C4 C6 N2 C8 -87.9(3)
C4 C6 N2 N3 91.6(3)
C8 N2 N3 N4 0.1(3)
C6 N2 N3 N4 -179.4(2)
N2 N3 N4 C9 -0.1(3)
C8 C9 N4 N3 0.0(3)
C10 C9 N4 N3 -177.6(2)
O1 C10 O2 C11 -6.0(4)
C9 C10 O2 C11 174.24(19)
C12 C11 O2 C10 -111.1(2)
P1 C11 O2 C10 123.82(19)
C19 C18 O3 C18' 74.7(17)
C19 C18 O3 P1 172.7(10)
C19' C18' O3 C18 -51.3(14)
C19' C18' O3 P1 -160.0(9)
C21 C20 O4 C20' -55.2(13)
C21 C20 O4 P1 162.1(6)
C21' C20' O4 C20 14.4(13)
C21' C20' O4 P1 92(2)
C20 O4 P1 O5 19.4(5)
C20' O4 P1 O5 -34.0(17)
C20 O4 P1 O3 148.4(5)
C20' O4 P1 O3 95.0(17)
C20 O4 P1 C11 -107.3(5)
C20' O4 P1 C11 -160.7(17)
C18 O3 P1 O5 27.8(7)
C18' O3 P1 O5 70.6(9)
C18 O3 P1 O4 -101.1(7)
C18' O3 P1 O4 -58.3(9)
C18 O3 P1 C11 150.5(6)
C18' O3 P1 C11 -166.7(9)
O2 C11 P1 O5 -63.6(2)
C12 C11 P1 O5 175.65(19)
O2 C11 P1 O4 65.29(19)
C12 C11 P1 O4 -55.4(2)
O2 C11 P1 O3 170.96(17)
C12 C11 P1 O3 50.3(2)
